data_4086350
loop_
_publ_author_name
'O, Wylie W. N.'
'Kang, Xiaohui'
'Luo, Yi'
'Hou, Zhaomin'

_publ_section_title
;
 PNP-Ligated Heterometallic Rare-Earth/Ruthenium Hydride Complexes Bearing
 Phosphinophenyl and Phosphinomethyl Bridging Ligands
;
_journal_issue 4
_journal_name_full Organometallics
_journal_page_first 1030
_journal_page_last 1043
_journal_paper_doi 10.1021/om401216v
_journal_volume 33
_journal_year 2014
_chemical_formula_sum 'C54 H78 N2 P3 Ru Y'
_chemical_formula_weight 1038.07
_chemical_name_common PNP(iPr)Y(H)2Ru(C5Me5)PPh2(CH2tBuCN)
_chemical_name_systematic
; 
 ? 
;
_space_group_IT_number 2
_symmetry_cell_setting triclinic
_symmetry_space_group_name_Hall '-P 1'
_symmetry_space_group_name_H-M 'P -1'
_atom_sites_solution_hydrogens geom
_atom_sites_solution_primary direct
_atom_sites_solution_secondary difmap
_audit_creation_method SHELXL-97
_cell_angle_alpha 91.061(3)
_cell_angle_beta 110.192(2)
_cell_angle_gamma 93.133(3)
_cell_formula_units_Z 4
_cell_length_a 16.3604(11)
_cell_length_b 20.4007(14)
_cell_length_c 20.7574(14)
_cell_measurement_reflns_used 145299
_cell_measurement_temperature 163(2)
_cell_measurement_theta_max 25.18
_cell_measurement_theta_min 1.45
_cell_volume 6487.4(8)
_computing_cell_refinement 'APEX2 (Bruker, 2013); SAINT (Bruker, 2012)'
_computing_data_collection 'GIS (Bruker)'
_computing_data_reduction 'SAINT (Bruker, 2012); XPREP (Sheldrick, 2013)'
_computing_molecular_graphics 'Ortep-3 for Windows (Farrugia, 1997)'
_computing_publication_material 'WinGX publication routines (Farrugia, 1999)'
_computing_structure_refinement 'SHELXL-97 (Sheldrick, 1997)'
_computing_structure_solution 'SHELXS-97 (Sheldrick, 1990)'
_diffrn_ambient_temperature 163(2)
_diffrn_measured_fraction_theta_full 0.997
_diffrn_measured_fraction_theta_max 0.997
_diffrn_measurement_device_type 'Bruker D8 QUEST diffractometer with a CMOS area detector'
_diffrn_measurement_method 'phi and omega scans'
_diffrn_radiation_monochromator 'doubly curved silicon crystal'
_diffrn_radiation_source 'microfocus sealed tube'
_diffrn_radiation_type MoK\a
_diffrn_radiation_wavelength 0.71073
_diffrn_reflns_av_R_equivalents 0.0962
_diffrn_reflns_av_sigmaI/netI 0.0637
_diffrn_reflns_limit_h_max 19
_diffrn_reflns_limit_h_min -19
_diffrn_reflns_limit_k_max 24
_diffrn_reflns_limit_k_min -24
_diffrn_reflns_limit_l_max 24
_diffrn_reflns_limit_l_min -24
_diffrn_reflns_number 145299
_diffrn_reflns_theta_full 25.08
_diffrn_reflns_theta_max 25.08
_diffrn_reflns_theta_min 1.00
_exptl_absorpt_coefficient_mu 1.226
_exptl_absorpt_correction_T_max 0.8770
_exptl_absorpt_correction_T_min 0.6270
_exptl_absorpt_correction_type multi-scan
_exptl_absorpt_process_details 'Sheldrick, G. M. (2012) SADABS. Bruker AXS Inc., Madison, Wisconsin, USA.'
_exptl_crystal_colour yellow
_exptl_crystal_density_diffrn 1.063
_exptl_crystal_density_method 'not measured'
_exptl_crystal_description block
_exptl_crystal_F_000 2176
_exptl_crystal_size_max 0.42
_exptl_crystal_size_mid 0.28
_exptl_crystal_size_min 0.11
_platon_squeeze_details
;
;
_refine_diff_density_max 0.476
_refine_diff_density_min -0.387
_refine_diff_density_rms 0.073
_refine_ls_extinction_method none
_refine_ls_goodness_of_fit_ref 1.022
_refine_ls_hydrogen_treatment mixed
_refine_ls_matrix_type full
_refine_ls_number_parameters 1182
_refine_ls_number_reflns 22973
_refine_ls_number_restraints 24
_refine_ls_restrained_S_all 1.022
_refine_ls_R_factor_all 0.0587
_refine_ls_R_factor_gt 0.0391
_refine_ls_shift/su_max 0.002
_refine_ls_shift/su_mean 0.000
_refine_ls_structure_factor_coef Fsqd
_refine_ls_weighting_details 'calc w=1/[\s^2^(Fo^2^)+(0.0405P)^2^+1.0206P] where P=(Fo^2^+2Fc^2^)/3'
_refine_ls_weighting_scheme calc
_refine_ls_wR_factor_gt 0.0879
_refine_ls_wR_factor_ref 0.0933
_reflns_number_gt 17705
_reflns_number_total 22973
_reflns_threshold_expression >2sigma(I)
_cod_data_source_file om401216v_si_002.cif
_cod_data_source_block 4b-Y
_cod_depositor_comments
;
The following automatic conversions were performed:

'_symmetry_cell_setting' value 'Triclinic' changed to 'triclinic'
according to the built-in table from CIF Core dictionary named
'cif_core.dic' version 2.4.1 from 2010-06-29.

'_exptl_crystal_density_meas' value 'not measured' was changed to '?'
- the value is perceived as not measured.

Automatic conversion script
Id: cif_fix_values 4093 2015-10-18 17:28:56Z antanas 
;
_cod_database_code 4086350

loop_
_symmetry_equiv_pos_as_xyz
'x, y, z'
'-x, -y, -z'

loop_
_atom_site_label
_atom_site_type_symbol
_atom_site_fract_x
_atom_site_fract_y
_atom_site_fract_z
_atom_site_U_iso_or_equiv
_atom_site_adp_type
_atom_site_occupancy
_atom_site_symmetry_multiplicity
_atom_site_calc_flag
_atom_site_refinement_flags
_atom_site_disorder_assembly
_atom_site_disorder_group
C1A C 0.6807(2) 0.09181(15) 0.61962(15) 0.0289(7) Uani 1 1 d . . .
H1A1 H 0.6611 0.0452 0.6060 0.035 Uiso 1 1 calc R . .
H1A2 H 0.6901 0.1124 0.5797 0.035 Uiso 1 1 calc R . .
C2A C 0.7686(2) 0.09343(15) 0.67787(16) 0.0282(7) Uani 1 1 d . A .
C3A C 0.8442(2) 0.07048(18) 0.65657(17) 0.0416(9) Uani 1 1 d U . .
C4AA C 0.9321(6) 0.0880(6) 0.7137(4) 0.061(2) Uani 0.536(12) 1 d PU A 1
H4A1 H 0.9792 0.0710 0.7005 0.091 Uiso 0.536(12) 1 calc PR A 1
H4A2 H 0.9320 0.0683 0.7564 0.091 Uiso 0.536(12) 1 calc PR A 1
H4A3 H 0.9412 0.1359 0.7207 0.091 Uiso 0.536(12) 1 calc PR A 1
C5AA C 0.8491(6) 0.1085(5) 0.5917(5) 0.061(2) Uani 0.536(12) 1 d PU A 1
H5A1 H 0.8474 0.1558 0.5999 0.091 Uiso 0.536(12) 1 calc PR A 1
H5A2 H 0.7993 0.0934 0.5510 0.091 Uiso 0.536(12) 1 calc PR A 1
H5A3 H 0.9035 0.0997 0.5843 0.091 Uiso 0.536(12) 1 calc PR A 1
C6AA C 0.8278(6) -0.0022(5) 0.6361(5) 0.061(2) Uani 0.536(12) 1 d PU A 1
H6A1 H 0.7681 -0.0106 0.6036 0.091 Uiso 0.536(12) 1 calc PR A 1
H6A2 H 0.8354 -0.0277 0.6770 0.091 Uiso 0.536(12) 1 calc PR A 1
H6A3 H 0.8692 -0.0151 0.6143 0.091 Uiso 0.536(12) 1 calc PR A 1
C4AB C 0.9165(7) 0.0439(7) 0.7181(5) 0.070(3) Uani 0.464(12) 1 d P A 2
H4A4 H 0.9651 0.0321 0.7038 0.105 Uiso 0.464(12) 1 calc PR A 2
H4A5 H 0.8931 0.0049 0.7345 0.105 Uiso 0.464(12) 1 calc PR A 2
H4A6 H 0.9373 0.0778 0.7552 0.105 Uiso 0.464(12) 1 calc PR A 2
C5AB C 0.8812(8) 0.1283(6) 0.6306(7) 0.070(3) Uani 0.464(12) 1 d P A 2
H5A4 H 0.9358 0.1174 0.6246 0.105 Uiso 0.464(12) 1 calc PR A 2
H5A5 H 0.8927 0.1655 0.6637 0.105 Uiso 0.464(12) 1 calc PR A 2
H5A6 H 0.8394 0.1401 0.5864 0.105 Uiso 0.464(12) 1 calc PR A 2
C6AB C 0.8154(8) 0.0116(6) 0.6021(6) 0.070(3) Uani 0.464(12) 1 d P A 2
H6A4 H 0.7931 0.0287 0.5559 0.105 Uiso 0.464(12) 1 calc PR A 2
H6A5 H 0.7695 -0.0163 0.6102 0.105 Uiso 0.464(12) 1 calc PR A 2
H6A6 H 0.8657 -0.0142 0.6064 0.105 Uiso 0.464(12) 1 calc PR A 2
C7A C 0.6300(2) 0.21980(14) 0.64543(14) 0.0257(7) Uani 1 1 d . . .
C8A C 0.6008(2) 0.26290(14) 0.68403(15) 0.0303(8) Uani 1 1 d . . .
H8A H 0.5667 0.2463 0.7098 0.036 Uiso 1 1 calc R . .
C9A C 0.6210(2) 0.32995(16) 0.68535(17) 0.0419(9) Uani 1 1 d . . .
H9A H 0.6001 0.3590 0.7115 0.050 Uiso 1 1 calc R . .
C10A C 0.6711(2) 0.35462(16) 0.64906(18) 0.0441(10) Uani 1 1 d . . .
H10A H 0.6843 0.4006 0.6497 0.053 Uiso 1 1 calc R . .
C11A C 0.7020(2) 0.31242(17) 0.61178(18) 0.0427(9) Uani 1 1 d . . .
H11A H 0.7379 0.3291 0.5875 0.051 Uiso 1 1 calc R . .
C12A C 0.6810(2) 0.24572(16) 0.60954(16) 0.0353(8) Uani 1 1 d . . .
H12A H 0.7018 0.2171 0.5829 0.042 Uiso 1 1 calc R . .
C13A C 0.5169(2) 0.13470(14) 0.54585(14) 0.0271(7) Uani 1 1 d . . .
C14A C 0.4624(2) 0.18577(17) 0.52514(17) 0.0467(10) Uani 1 1 d . . .
H14A H 0.4665 0.2212 0.5567 0.056 Uiso 1 1 calc R . .
C15A C 0.4022(3) 0.18612(19) 0.4593(2) 0.0645(13) Uani 1 1 d . . .
H15A H 0.3652 0.2216 0.4464 0.077 Uiso 1 1 calc R . .
C16A C 0.3949(3) 0.1363(2) 0.41231(18) 0.0613(13) Uani 1 1 d . . .
H16A H 0.3523 0.1367 0.3676 0.074 Uiso 1 1 calc R . .
C17A C 0.4496(3) 0.0857(2) 0.43024(16) 0.0490(11) Uani 1 1 d . . .
H17A H 0.4465 0.0517 0.3975 0.059 Uiso 1 1 calc R . .
C18A C 0.5100(2) 0.08478(17) 0.49731(16) 0.0372(8) Uani 1 1 d . . .
H18A H 0.5469 0.0493 0.5099 0.045 Uiso 1 1 calc R . .
C19A C 0.4391(2) 0.04915(16) 0.76031(15) 0.0303(8) Uani 1 1 d . A .
C20A C 0.4209(2) 0.11668(16) 0.74755(16) 0.0331(8) Uani 1 1 d . A .
C21A C 0.3903(2) 0.12482(16) 0.67528(16) 0.0320(8) Uani 1 1 d . A .
C22A C 0.3873(2) 0.06221(15) 0.64237(15) 0.0285(7) Uani 1 1 d . A .
C23A C 0.4174(2) 0.01587(15) 0.69419(16) 0.0285(7) Uani 1 1 d . A .
C24A C 0.4607(2) 0.01689(18) 0.82819(16) 0.0448(10) Uani 1 1 d . . .
H24A H 0.4066 0.0019 0.8353 0.067 Uiso 1 1 calc R . .
H24B H 0.4943 0.0485 0.8652 0.067 Uiso 1 1 calc R . .
H24C H 0.4954 -0.0208 0.8284 0.067 Uiso 1 1 calc R . .
C25A C 0.4250(2) 0.16883(18) 0.80089(18) 0.0465(10) Uani 1 1 d . . .
H25A H 0.4476 0.2107 0.7891 0.070 Uiso 1 1 calc R . .
H25B H 0.4638 0.1562 0.8459 0.070 Uiso 1 1 calc R . .
H25C H 0.3664 0.1736 0.8024 0.070 Uiso 1 1 calc R . .
C26A C 0.3503(2) 0.18591(17) 0.64113(19) 0.0475(10) Uani 1 1 d . . .
H26A H 0.2914 0.1879 0.6430 0.071 Uiso 1 1 calc R . .
H26B H 0.3471 0.1846 0.5931 0.071 Uiso 1 1 calc R . .
H26C H 0.3864 0.2249 0.6652 0.071 Uiso 1 1 calc R . .
C27A C 0.3450(2) 0.04523(17) 0.56714(15) 0.0406(9) Uani 1 1 d . . .
H27A H 0.3729 0.0081 0.5548 0.061 Uiso 1 1 calc R . .
H27B H 0.3517 0.0832 0.5408 0.061 Uiso 1 1 calc R . .
H27C H 0.2828 0.0333 0.5567 0.061 Uiso 1 1 calc R . .
C28A C 0.4150(2) -0.05718(16) 0.68248(18) 0.0428(9) Uani 1 1 d . . .
H28A H 0.3585 -0.0771 0.6811 0.064 Uiso 1 1 calc R . .
H28B H 0.4618 -0.0754 0.7200 0.064 Uiso 1 1 calc R . .
H28C H 0.4231 -0.0668 0.6387 0.064 Uiso 1 1 calc R . .
C29A C 0.81235(19) 0.12789(14) 0.98217(14) 0.0235(7) Uani 1 1 d . A .
C30A C 0.8515(2) 0.10529(15) 1.04897(14) 0.0280(7) Uani 1 1 d . . .
H30A H 0.8351 0.0625 1.0593 0.034 Uiso 1 1 calc R . .
C31A C 0.9130(2) 0.14425(16) 1.09942(16) 0.0349(8) Uani 1 1 d . . .
H31A H 0.9378 0.1274 1.1439 0.042 Uiso 1 1 calc R . .
C32A C 0.9401(2) 0.20728(16) 1.08784(16) 0.0371(8) Uani 1 1 d . . .
C33A C 0.9031(2) 0.22916(16) 1.02185(16) 0.0343(8) Uani 1 1 d . . .
H33A H 0.9216 0.2716 1.0120 0.041 Uiso 1 1 calc R . .
C34A C 0.8393(2) 0.19158(14) 0.96877(15) 0.0266(7) Uani 1 1 d . A .
C35A C 1.0067(3) 0.24978(19) 1.14382(19) 0.0585(12) Uani 1 1 d . . .
H35A H 0.9994 0.2413 1.1879 0.088 Uiso 1 1 calc R . .
H35B H 0.9985 0.2962 1.1335 0.088 Uiso 1 1 calc R . .
H35C H 1.0656 0.2395 1.1464 0.088 Uiso 1 1 calc R . .
C36A C 0.7053(2) 0.03705(14) 0.94926(14) 0.0244(7) Uani 1 1 d . A .
C37A C 0.7024(2) -0.02669(14) 0.92155(14) 0.0255(7) Uani 1 1 d . A .
C38A C 0.6540(2) -0.07759(15) 0.93962(15) 0.0330(8) Uani 1 1 d . . .
H38A H 0.6520 -0.1207 0.9207 0.040 Uiso 1 1 calc R . .
C39A C 0.6096(2) -0.06687(15) 0.98394(15) 0.0329(8) Uani 1 1 d . . .
C40A C 0.6136(2) -0.00373(16) 1.01111(15) 0.0332(8) Uani 1 1 d . . .
H40A H 0.5835 0.0046 1.0419 0.040 Uiso 1 1 calc R . .
C41A C 0.6605(2) 0.04750(15) 0.99419(14) 0.0297(8) Uani 1 1 d . . .
H41A H 0.6621 0.0903 1.0135 0.036 Uiso 1 1 calc R . .
C42A C 0.5580(3) -0.12295(18) 1.00247(19) 0.0507(10) Uani 1 1 d . . .
H42A H 0.5681 -0.1644 0.9826 0.076 Uiso 1 1 calc R . .
H42B H 0.4956 -0.1153 0.9842 0.076 Uiso 1 1 calc R . .
H42C H 0.5769 -0.1254 1.0526 0.076 Uiso 1 1 calc R . .
C43A C 0.6433(3) 0.2505(2) 0.9099(2) 0.0591(12) Uani 1 1 d . . .
H43A H 0.6673 0.2314 0.9551 0.089 Uiso 1 1 calc R . .
H43B H 0.6127 0.2158 0.8755 0.089 Uiso 1 1 calc R . .
H43C H 0.6023 0.2833 0.9115 0.089 Uiso 1 1 calc R . .
C44A C 0.7603(3) 0.34194(18) 0.94051(19) 0.0576(11) Uani 1 1 d . . .
H44A H 0.7169 0.3739 0.9383 0.086 Uiso 1 1 calc R . .
H44B H 0.8075 0.3627 0.9275 0.086 Uiso 1 1 calc R . .
H44C H 0.7843 0.3267 0.9874 0.086 Uiso 1 1 calc R . .
C45A C 0.7169(2) 0.28325(16) 0.89093(16) 0.0396(9) Uani 1 1 d . A .
H45A H 0.6898 0.3013 0.8444 0.047 Uiso 1 1 calc R . .
C46A C 0.9498(3) 0.2165(2) 0.8661(2) 0.0665(13) Uani 1 1 d . . .
H46A H 0.9239 0.1811 0.8313 0.100 Uiso 1 1 calc R . .
H46B H 0.9720 0.1979 0.9117 0.100 Uiso 1 1 calc R . .
H46C H 0.9980 0.2399 0.8564 0.100 Uiso 1 1 calc R . .
C47A C 0.8457(3) 0.2961(2) 0.7946(2) 0.0726(15) Uani 1 1 d . . .
H47A H 0.8941 0.3193 0.7850 0.109 Uiso 1 1 calc R . .
H47B H 0.8027 0.3274 0.7955 0.109 Uiso 1 1 calc R . .
H47C H 0.8180 0.2620 0.7586 0.109 Uiso 1 1 calc R . .
C48A C 0.8807(2) 0.26423(18) 0.86458(17) 0.0453(10) Uani 1 1 d . A .
H48A H 0.9074 0.2995 0.9011 0.054 Uiso 1 1 calc R . .
C49A C 0.7841(3) -0.13432(19) 0.77845(19) 0.0562(11) Uani 1 1 d . . .
H49A H 0.7639 -0.1776 0.7555 0.084 Uiso 1 1 calc R . .
H49B H 0.8453 -0.1351 0.8085 0.084 Uiso 1 1 calc R . .
H49C H 0.7791 -0.1012 0.7439 0.084 Uiso 1 1 calc R . .
C50A C 0.6321(2) -0.11890(16) 0.77592(16) 0.0438(10) Uani 1 1 d . . .
H50A H 0.6230 -0.0829 0.7440 0.066 Uiso 1 1 calc R . .
H50B H 0.5964 -0.1138 0.8049 0.066 Uiso 1 1 calc R . .
H50C H 0.6152 -0.1610 0.7498 0.066 Uiso 1 1 calc R . .
C51A C 0.7285(2) -0.11723(15) 0.82119(16) 0.0384(9) Uani 1 1 d . A .
H51A H 0.7360 -0.1501 0.8576 0.046 Uiso 1 1 calc R . .
C52A C 0.8980(3) -0.09959(18) 0.95986(18) 0.0535(11) Uani 1 1 d . . .
H52A H 0.8944 -0.1353 0.9266 0.080 Uiso 1 1 calc R . .
H52B H 0.8560 -0.1096 0.9830 0.080 Uiso 1 1 calc R . .
H52C H 0.9571 -0.0950 0.9939 0.080 Uiso 1 1 calc R . .
C53A C 0.9419(3) -0.0117(2) 0.8903(2) 0.0603(11) Uani 1 1 d . . .
H53A H 1.0007 -0.0092 0.9249 0.090 Uiso 1 1 calc R . .
H53B H 0.9280 0.0320 0.8722 0.090 Uiso 1 1 calc R . .
H53C H 0.9395 -0.0424 0.8526 0.090 Uiso 1 1 calc R . .
C54A C 0.8768(2) -0.03538(18) 0.92243(17) 0.0420(9) Uani 1 1 d . A .
H54A H 0.8821 -0.0015 0.9593 0.050 Uiso 1 1 calc R . .
N1A N 0.77739(17) 0.10990(12) 0.73869(13) 0.0302(6) Uani 1 1 d . . .
N2A N 0.75154(16) 0.08884(11) 0.92931(11) 0.0235(6) Uani 1 1 d . . .
P1A P 0.59079(5) 0.13212(4) 0.63595(4) 0.02220(18) Uani 1 1 d . A .
P2A P 0.78926(6) 0.22016(4) 0.88228(4) 0.0285(2) Uani 1 1 d . . .
P3A P 0.76197(6) -0.03427(4) 0.86248(4) 0.02809(19) Uani 1 1 d . . .
Y1A Y 0.708706(19) 0.094374(14) 0.809360(14) 0.02241(8) Uani 1 1 d . A .
Ru1A Ru 0.527398(16) 0.091709(11) 0.710152(11) 0.02019(7) Uani 1 1 d . . .
H1YA H 0.5945(18) 0.1433(13) 0.7689(13) 0.025(8) Uiso 1 1 d . . .
H2YA H 0.6059(18) 0.0410(13) 0.7276(13) 0.028(8) Uiso 1 1 d . . .
C1B C 0.30977(19) 0.57087(14) 0.87402(14) 0.0244(7) Uani 1 1 d . . .
H1B1 H 0.3322 0.5277 0.8898 0.029 Uiso 1 1 calc R . .
H1B2 H 0.2939 0.5914 0.9113 0.029 Uiso 1 1 calc R . .
C2B C 0.2266(2) 0.55879(14) 0.81134(15) 0.0259(7) Uani 1 1 d . . .
C3B C 0.1492(2) 0.52378(17) 0.82683(16) 0.0365(8) Uani 1 1 d . . .
C4B C 0.0829(3) 0.4927(2) 0.76078(19) 0.0635(13) Uani 1 1 d . . .
H4B1 H 0.1109 0.4606 0.7411 0.095 Uiso 1 1 calc R . .
H4B2 H 0.0609 0.5270 0.7278 0.095 Uiso 1 1 calc R . .
H4B3 H 0.0342 0.4707 0.7709 0.095 Uiso 1 1 calc R . .
C5B C 0.1064(3) 0.5752(2) 0.8558(2) 0.0754(15) Uani 1 1 d . . .
H5B1 H 0.0903 0.6110 0.8239 0.113 Uiso 1 1 calc R . .
H5B2 H 0.1473 0.5926 0.9002 0.113 Uiso 1 1 calc R . .
H5B3 H 0.0539 0.5552 0.8620 0.113 Uiso 1 1 calc R . .
C6B C 0.1788(3) 0.4701(2) 0.8781(2) 0.0762(15) Uani 1 1 d . . .
H6B1 H 0.1276 0.4444 0.8806 0.114 Uiso 1 1 calc R . .
H6B2 H 0.2125 0.4900 0.9234 0.114 Uiso 1 1 calc R . .
H6B3 H 0.2153 0.4411 0.8631 0.114 Uiso 1 1 calc R . .
C7B C 0.3563(2) 0.70543(14) 0.85224(14) 0.0260(7) Uani 1 1 d . . .
C8B C 0.3009(2) 0.72572(16) 0.88419(16) 0.0358(8) Uani 1 1 d . . .
H8B H 0.2769 0.6947 0.9075 0.043 Uiso 1 1 calc R . .
C9B C 0.2791(3) 0.79054(18) 0.88331(18) 0.0486(10) Uani 1 1 d . . .
H9B H 0.2398 0.8034 0.9051 0.058 Uiso 1 1 calc R . .
C10B C 0.3145(3) 0.83608(18) 0.85084(18) 0.0527(11) Uani 1 1 d . . .
H10B H 0.3006 0.8807 0.8509 0.063 Uiso 1 1 calc R . .
C11B C 0.3699(3) 0.81714(16) 0.81845(18) 0.0502(11) Uani 1 1 d . . .
H11B H 0.3939 0.8487 0.7958 0.060 Uiso 1 1 calc R . .
C12B C 0.3913(2) 0.75214(15) 0.81841(15) 0.0355(8) Uani 1 1 d . . .
H12B H 0.4295 0.7394 0.7955 0.043 Uiso 1 1 calc R . .
C13B C 0.46704(19) 0.63412(14) 0.95488(13) 0.0229(7) Uani 1 1 d . . .
C14B C 0.5119(2) 0.69429(15) 0.98156(15) 0.0334(8) Uani 1 1 d . . .
H14B H 0.5048 0.7308 0.9528 0.040 Uiso 1 1 calc R . .
C15B C 0.5667(2) 0.70151(17) 1.04949(16) 0.0441(10) Uani 1 1 d . . .
H15B H 0.5973 0.7426 1.0668 0.053 Uiso 1 1 calc R . .
C16B C 0.5771(2) 0.64903(17) 1.09200(16) 0.0427(9) Uani 1 1 d . . .
H16B H 0.6154 0.6539 1.1384 0.051 Uiso 1 1 calc R . .
C17B C 0.5317(2) 0.58972(17) 1.06721(15) 0.0350(8) Uani 1 1 d . . .
H17B H 0.5375 0.5539 1.0967 0.042 Uiso 1 1 calc R . .
C18B C 0.4777(2) 0.58254(15) 0.99909(14) 0.0266(7) Uani 1 1 d . . .
H18B H 0.4471 0.5413 0.9822 0.032 Uiso 1 1 calc R . .
C19B C 0.5717(2) 0.56309(16) 0.74873(15) 0.0294(7) Uani 1 1 d . B .
C20B C 0.5822(2) 0.63295(15) 0.76257(15) 0.0288(7) Uani 1 1 d . B .
C21B C 0.6069(2) 0.64508(15) 0.83458(15) 0.0311(8) Uani 1 1 d . B .
C22B C 0.61265(19) 0.58242(15) 0.86579(15) 0.0271(7) Uani 1 1 d . B .
C23B C 0.59073(19) 0.53239(15) 0.81375(15) 0.0276(7) Uani 1 1 d . B .
C24B C 0.5558(2) 0.52820(18) 0.68037(16) 0.0416(9) Uani 1 1 d . . .
H24D H 0.6117 0.5231 0.6739 0.062 Uiso 1 1 calc R . .
H24E H 0.5189 0.5540 0.6434 0.062 Uiso 1 1 calc R . .
H24F H 0.5265 0.4848 0.6794 0.062 Uiso 1 1 calc R . .
C25B C 0.5777(2) 0.68435(18) 0.71063(17) 0.0461(10) Uani 1 1 d . . .
H25D H 0.5471 0.7215 0.7197 0.069 Uiso 1 1 calc R . .
H25E H 0.5461 0.6654 0.6644 0.069 Uiso 1 1 calc R . .
H25F H 0.6369 0.6996 0.7141 0.069 Uiso 1 1 calc R . .
C26B C 0.6376(2) 0.71137(17) 0.87069(18) 0.0457(10) Uani 1 1 d . . .
H26D H 0.6985 0.7216 0.8749 0.069 Uiso 1 1 calc R . .
H26E H 0.6331 0.7106 0.9165 0.069 Uiso 1 1 calc R . .
H26F H 0.6012 0.7449 0.8441 0.069 Uiso 1 1 calc R . .
C27B C 0.6499(2) 0.57174(17) 0.94222(15) 0.0371(8) Uani 1 1 d . . .
H27D H 0.6219 0.5316 0.9526 0.056 Uiso 1 1 calc R . .
H27E H 0.6389 0.6093 0.9675 0.056 Uiso 1 1 calc R . .
H27F H 0.7129 0.5674 0.9560 0.056 Uiso 1 1 calc R . .
C28B C 0.6013(2) 0.46053(15) 0.82508(17) 0.0375(8) Uani 1 1 d . . .
H28D H 0.6609 0.4505 0.8295 0.056 Uiso 1 1 calc R . .
H28E H 0.5596 0.4350 0.7860 0.056 Uiso 1 1 calc R . .
H28F H 0.5905 0.4492 0.8672 0.056 Uiso 1 1 calc R . .
C29B C 0.19701(18) 0.59170(14) 0.51358(13) 0.0219(7) Uani 1 1 d . . .
C30B C 0.1595(2) 0.56592(15) 0.44499(14) 0.0261(7) Uani 1 1 d . . .
H30B H 0.1737 0.5237 0.4337 0.031 Uiso 1 1 calc R . .
C31B C 0.1029(2) 0.60085(15) 0.39443(14) 0.0288(8) Uani 1 1 d . . .
H31B H 0.0798 0.5821 0.3490 0.035 Uiso 1 1 calc R . .
C32B C 0.0785(2) 0.66169(15) 0.40701(14) 0.0282(8) Uani 1 1 d . . .
C33B C 0.1116(2) 0.68622(15) 0.47457(15) 0.0296(8) Uani 1 1 d . . .
H33B H 0.0936 0.7273 0.4853 0.036 Uiso 1 1 calc R . .
C34B C 0.17034(19) 0.65310(14) 0.52745(14) 0.0247(7) Uani 1 1 d . B .
C35B C 0.0190(2) 0.70107(17) 0.35043(16) 0.0404(9) Uani 1 1 d . . .
H35D H 0.0542 0.7278 0.3296 0.061 Uiso 1 1 calc R . .
H35E H -0.0133 0.7298 0.3699 0.061 Uiso 1 1 calc R . .
H35F H -0.0221 0.6710 0.3153 0.061 Uiso 1 1 calc R . .
C36B C 0.29973(19) 0.50890(14) 0.54594(13) 0.0228(7) Uani 1 1 d . . .
C37B C 0.30587(19) 0.44563(14) 0.57355(13) 0.0227(7) Uani 1 1 d . B .
C38B C 0.3558(2) 0.40036(15) 0.55482(14) 0.0289(8) Uani 1 1 d . . .
H38B H 0.3596 0.3581 0.5736 0.035 Uiso 1 1 calc R . .
C39B C 0.4002(2) 0.41469(15) 0.50981(15) 0.0300(8) Uani 1 1 d . . .
C40B C 0.3931(2) 0.47749(16) 0.48329(15) 0.0316(8) Uani 1 1 d . . .
H40B H 0.4223 0.4889 0.4523 0.038 Uiso 1 1 calc R . .
C41B C 0.3450(2) 0.52290(15) 0.50098(14) 0.0286(8) Uani 1 1 d . . .
H41B H 0.3423 0.5652 0.4822 0.034 Uiso 1 1 calc R . .
C42B C 0.4533(3) 0.36520(17) 0.49045(18) 0.0459(9) Uani 1 1 d . . .
H42D H 0.4762 0.3357 0.5284 0.069 Uiso 1 1 calc R . .
H42E H 0.5020 0.3880 0.4810 0.069 Uiso 1 1 calc R . .
H42F H 0.4164 0.3395 0.4493 0.069 Uiso 1 1 calc R . .
C43B C 0.3599(16) 0.7447(9) 0.5999(9) 0.066(4) Uani 0.52(4) 1 d P B 1
H43D H 0.3417 0.7335 0.5506 0.098 Uiso 0.52(4) 1 calc PR B 1
H43E H 0.3877 0.7075 0.6261 0.098 Uiso 0.52(4) 1 calc PR B 1
H43F H 0.4014 0.7832 0.6112 0.098 Uiso 0.52(4) 1 calc PR B 1
C44B C 0.2284(14) 0.8117(9) 0.5725(8) 0.066(4) Uani 0.52(4) 1 d P B 1
H44D H 0.2663 0.8520 0.5798 0.098 Uiso 0.52(4) 1 calc PR B 1
H44E H 0.1756 0.8208 0.5823 0.098 Uiso 0.52(4) 1 calc PR B 1
H44F H 0.2123 0.7956 0.5247 0.098 Uiso 0.52(4) 1 calc PR B 1
C45B C 0.2757(13) 0.7608(8) 0.6193(7) 0.039(3) Uani 0.52(4) 1 d P B 1
H45B H 0.2963 0.7795 0.6675 0.047 Uiso 0.52(4) 1 calc PR B 1
C43C C 0.3656(15) 0.7246(9) 0.5893(8) 0.051(3) Uani 0.48(4) 1 d P B 2
H43G H 0.3398 0.7062 0.5422 0.077 Uiso 0.48(4) 1 calc PR B 2
H43H H 0.3895 0.6895 0.6206 0.077 Uiso 0.48(4) 1 calc PR B 2
H43I H 0.4124 0.7578 0.5919 0.077 Uiso 0.48(4) 1 calc PR B 2
C44C C 0.2593(12) 0.8133(9) 0.5629(7) 0.051(3) Uani 0.48(4) 1 d P B 2
H44G H 0.3060 0.8464 0.5650 0.077 Uiso 0.48(4) 1 calc PR B 2
H44H H 0.2168 0.8333 0.5796 0.077 Uiso 0.48(4) 1 calc PR B 2
H44I H 0.2302 0.7969 0.5153 0.077 Uiso 0.48(4) 1 calc PR B 2
C45C C 0.2990(11) 0.7550(9) 0.6090(6) 0.030(2) Uani 0.48(4) 1 d P B 2
H45C H 0.3289 0.7744 0.6565 0.036 Uiso 0.48(4) 1 calc PR B 2
C46B C 0.0624(13) 0.6704(11) 0.6356(7) 0.062(4) Uani 0.54(3) 1 d P B 1
H46D H 0.0889 0.6429 0.6747 0.093 Uiso 0.54(3) 1 calc PR B 1
H46E H 0.0437 0.6433 0.5929 0.093 Uiso 0.54(3) 1 calc PR B 1
H46F H 0.0117 0.6901 0.6410 0.093 Uiso 0.54(3) 1 calc PR B 1
C47B C 0.1636(12) 0.7651(10) 0.6976(6) 0.062(4) Uani 0.54(3) 1 d P B 1
H47D H 0.1145 0.7843 0.7061 0.093 Uiso 0.54(3) 1 calc PR B 1
H47E H 0.2057 0.8002 0.6954 0.093 Uiso 0.54(3) 1 calc PR B 1
H47F H 0.1921 0.7363 0.7350 0.093 Uiso 0.54(3) 1 calc PR B 1
C48B C 0.1319(12) 0.7270(8) 0.6329(5) 0.039(3) Uani 0.54(3) 1 d P B 1
H48B H 0.1043 0.7563 0.5944 0.047 Uiso 0.54(3) 1 calc PR B 1
C46C C 0.0533(13) 0.6477(11) 0.6268(8) 0.058(4) Uani 0.46(3) 1 d P B 2
H46G H 0.0848 0.6163 0.6600 0.086 Uiso 0.46(3) 1 calc PR B 2
H46H H 0.0348 0.6276 0.5803 0.086 Uiso 0.46(3) 1 calc PR B 2
H46I H 0.0018 0.6599 0.6371 0.086 Uiso 0.46(3) 1 calc PR B 2
C47C C 0.1362(12) 0.7458(11) 0.7052(7) 0.058(4) Uani 0.46(3) 1 d P B 2
H47G H 0.0825 0.7556 0.7135 0.086 Uiso 0.46(3) 1 calc PR B 2
H47H H 0.1701 0.7869 0.7053 0.086 Uiso 0.46(3) 1 calc PR B 2
H47I H 0.1708 0.7183 0.7415 0.086 Uiso 0.46(3) 1 calc PR B 2
C48C C 0.1113(10) 0.7071(8) 0.6312(6) 0.030(2) Uani 0.46(3) 1 d P B 2
H48C H 0.0796 0.7371 0.5946 0.036 Uiso 0.46(3) 1 calc PR B 2
C49B C 0.2522(2) 0.33113(17) 0.72643(16) 0.0377(9) Uani 1 1 d . . .
H49D H 0.2826 0.2952 0.7533 0.057 Uiso 1 1 calc R . .
H49E H 0.1931 0.3150 0.6974 0.057 Uiso 1 1 calc R . .
H49F H 0.2487 0.3666 0.7576 0.057 Uiso 1 1 calc R . .
C50B C 0.3981(2) 0.37322(15) 0.72313(15) 0.0320(8) Uani 1 1 d . . .
H50D H 0.4031 0.4081 0.7577 0.048 Uiso 1 1 calc R . .
H50E H 0.4291 0.3881 0.6927 0.048 Uiso 1 1 calc R . .
H50F H 0.4238 0.3339 0.7461 0.048 Uiso 1 1 calc R . .
C51B C 0.3022(2) 0.35704(14) 0.68106(14) 0.0269(7) Uani 1 1 d . B .
H51B H 0.2983 0.3222 0.6454 0.032 Uiso 1 1 calc R . .
C52B C 0.1320(2) 0.34102(17) 0.54109(18) 0.0481(10) Uani 1 1 d . . .
H52D H 0.0706 0.3255 0.5195 0.072 Uiso 1 1 calc R . .
H52E H 0.1649 0.3059 0.5677 0.072 Uiso 1 1 calc R . .
H52F H 0.1560 0.3534 0.5055 0.072 Uiso 1 1 calc R . .
C53B C 0.0832(2) 0.45460(17) 0.55108(17) 0.0402(9) Uani 1 1 d . . .
H53D H 0.1016 0.4684 0.5129 0.060 Uiso 1 1 calc R . .
H53E H 0.0901 0.4922 0.5830 0.060 Uiso 1 1 calc R . .
H53F H 0.0218 0.4381 0.5332 0.060 Uiso 1 1 calc R . .
C54B C 0.1391(2) 0.40042(14) 0.58854(15) 0.0280(7) Uani 1 1 d . B .
H54B H 0.1139 0.3852 0.6236 0.034 Uiso 1 1 calc R . .
N1B N 0.22113(16) 0.57587(12) 0.75234(12) 0.0273(6) Uani 1 1 d . . .
N2B N 0.25381(16) 0.55688(11) 0.56616(11) 0.0226(6) Uani 1 1 d . . .
P1B P 0.40005(5) 0.62299(4) 0.86249(3) 0.01984(17) Uani 1 1 d . B .
P2B P 0.21573(6) 0.68543(4) 0.61620(4) 0.0327(2) Uani 1 1 d . . .
P3B P 0.25283(5) 0.43103(4) 0.63688(4) 0.02244(18) Uani 1 1 d . . .
Y1B Y 0.296295(19) 0.568543(14) 0.686236(13) 0.02193(8) Uani 1 1 d . B .
Ru1B Ru 0.473592(15) 0.591687(11) 0.793020(11) 0.01957(7) Uani 1 1 d . . .
H1YB H 0.405(2) 0.6348(15) 0.7344(16) 0.048(10) Uiso 1 1 d . . .
H2YB H 0.403(2) 0.5273(15) 0.7733(15) 0.045(9) Uiso 1 1 d . . .

loop_
_atom_site_aniso_label
_atom_site_aniso_U_11
_atom_site_aniso_U_22
_atom_site_aniso_U_33
_atom_site_aniso_U_23
_atom_site_aniso_U_13
_atom_site_aniso_U_12
C1A 0.040(2) 0.0274(17) 0.0236(16) 0.0027(13) 0.0164(15) 0.0037(15)
C2A 0.0296(18) 0.0271(17) 0.0313(18) 0.0068(14) 0.0144(15) 0.0028(14)
C3A 0.040(2) 0.055(2) 0.0351(19) 0.0039(17) 0.0186(17) 0.0100(18)
C4AA 0.057(3) 0.084(4) 0.057(3) 0.014(3) 0.036(3) 0.027(3)
C5AA 0.057(3) 0.084(4) 0.057(3) 0.014(3) 0.036(3) 0.027(3)
C6AA 0.057(3) 0.084(4) 0.057(3) 0.014(3) 0.036(3) 0.027(3)
C4AB 0.067(4) 0.089(5) 0.067(5) 0.002(4) 0.037(4) 0.023(4)
C5AB 0.067(4) 0.089(5) 0.067(5) 0.002(4) 0.037(4) 0.023(4)
C6AB 0.067(4) 0.089(5) 0.067(5) 0.002(4) 0.037(4) 0.023(4)
C7A 0.0297(18) 0.0234(16) 0.0218(15) 0.0064(13) 0.0060(14) -0.0008(14)
C8A 0.038(2) 0.0242(17) 0.0297(17) 0.0018(13) 0.0131(15) 0.0007(15)
C9A 0.057(3) 0.0277(19) 0.040(2) -0.0010(15) 0.0163(19) 0.0033(17)
C10A 0.053(2) 0.0226(18) 0.048(2) 0.0075(16) 0.0079(19) -0.0087(17)
C11A 0.041(2) 0.040(2) 0.046(2) 0.0165(17) 0.0140(18) -0.0089(17)
C12A 0.042(2) 0.0334(19) 0.0350(18) 0.0053(15) 0.0189(16) 0.0010(16)
C13A 0.0341(19) 0.0264(17) 0.0202(15) 0.0046(13) 0.0088(14) -0.0009(14)
C14A 0.058(3) 0.033(2) 0.035(2) 0.0007(16) -0.0027(18) 0.0069(18)
C15A 0.076(3) 0.042(2) 0.049(2) 0.0154(19) -0.014(2) 0.009(2)
C16A 0.076(3) 0.057(3) 0.027(2) 0.0122(19) -0.010(2) -0.012(2)
C17A 0.066(3) 0.058(3) 0.0192(17) -0.0089(17) 0.0130(18) -0.015(2)
C18A 0.044(2) 0.038(2) 0.0303(18) -0.0012(15) 0.0143(16) -0.0030(17)
C19A 0.0253(18) 0.040(2) 0.0273(17) -0.0001(14) 0.0122(14) -0.0053(15)
C20A 0.0249(18) 0.041(2) 0.0329(18) -0.0073(15) 0.0110(15) -0.0025(15)
C21A 0.0263(18) 0.0352(19) 0.0330(18) -0.0005(15) 0.0082(15) 0.0037(15)
C22A 0.0272(18) 0.0297(18) 0.0285(17) -0.0024(14) 0.0102(14) -0.0022(14)
C23A 0.0222(17) 0.0281(17) 0.0354(18) -0.0017(14) 0.0112(14) -0.0042(14)
C24A 0.043(2) 0.058(2) 0.0351(19) 0.0092(17) 0.0175(17) -0.0081(19)
C25A 0.036(2) 0.059(2) 0.047(2) -0.0177(18) 0.0198(18) -0.0025(18)
C26A 0.042(2) 0.045(2) 0.049(2) 0.0024(18) 0.0057(18) 0.0167(18)
C27A 0.034(2) 0.050(2) 0.0288(18) -0.0018(16) 0.0009(16) -0.0043(17)
C28A 0.045(2) 0.034(2) 0.047(2) -0.0020(16) 0.0146(18) -0.0105(17)
C29A 0.0229(17) 0.0294(17) 0.0178(15) -0.0026(12) 0.0054(13) 0.0089(13)
C30A 0.0296(18) 0.0303(17) 0.0239(16) 0.0017(13) 0.0077(14) 0.0090(14)
C31A 0.033(2) 0.042(2) 0.0235(17) 0.0017(15) 0.0003(15) 0.0154(16)
C32A 0.035(2) 0.035(2) 0.0311(18) -0.0087(15) -0.0012(16) 0.0067(16)
C33A 0.0299(19) 0.0312(18) 0.0346(18) -0.0009(15) 0.0027(15) -0.0013(15)
C34A 0.0253(17) 0.0261(17) 0.0256(16) -0.0024(13) 0.0051(14) 0.0041(14)
C35A 0.056(3) 0.051(2) 0.044(2) -0.0085(18) -0.012(2) 0.001(2)
C36A 0.0286(18) 0.0261(17) 0.0155(14) 0.0011(12) 0.0041(13) 0.0009(14)
C37A 0.0309(18) 0.0255(17) 0.0190(15) 0.0030(12) 0.0069(13) 0.0042(14)
C38A 0.046(2) 0.0262(17) 0.0258(17) 0.0016(13) 0.0104(16) 0.0031(15)
C39A 0.040(2) 0.0317(19) 0.0262(17) 0.0062(14) 0.0107(15) -0.0004(15)
C40A 0.039(2) 0.040(2) 0.0224(16) 0.0024(14) 0.0131(15) 0.0031(16)
C41A 0.036(2) 0.0297(18) 0.0230(16) -0.0013(13) 0.0105(15) -0.0012(15)
C42A 0.060(3) 0.046(2) 0.053(2) 0.0120(18) 0.029(2) -0.004(2)
C43A 0.043(2) 0.072(3) 0.060(3) -0.019(2) 0.014(2) 0.013(2)
C44A 0.069(3) 0.038(2) 0.054(2) -0.0075(18) 0.007(2) 0.011(2)
C45A 0.048(2) 0.038(2) 0.0264(17) 0.0009(15) 0.0027(16) 0.0106(17)
C46A 0.043(3) 0.090(3) 0.071(3) 0.001(2) 0.028(2) -0.008(2)
C47A 0.069(3) 0.087(3) 0.055(3) 0.027(2) 0.016(2) -0.023(3)
C48A 0.044(2) 0.049(2) 0.036(2) 0.0010(17) 0.0089(17) -0.0145(19)
C49A 0.080(3) 0.051(2) 0.043(2) -0.0081(18) 0.027(2) 0.021(2)
C50A 0.063(3) 0.0316(19) 0.0305(18) -0.0023(15) 0.0104(18) -0.0052(18)
C51A 0.061(3) 0.0266(18) 0.0290(18) 0.0023(14) 0.0162(17) 0.0148(17)
C52A 0.057(3) 0.055(2) 0.043(2) 0.0154(19) 0.0054(19) 0.027(2)
C53A 0.043(2) 0.071(3) 0.065(3) 0.013(2) 0.014(2) 0.013(2)
C54A 0.038(2) 0.052(2) 0.0348(19) 0.0080(17) 0.0081(17) 0.0193(18)
N1A 0.0284(16) 0.0345(15) 0.0300(15) 0.0003(12) 0.0134(12) 0.0004(12)
N2A 0.0296(15) 0.0213(13) 0.0173(12) -0.0015(10) 0.0056(11) 0.0000(11)
P1A 0.0287(5) 0.0203(4) 0.0176(4) 0.0014(3) 0.0079(3) 0.0017(3)
P2A 0.0298(5) 0.0281(4) 0.0243(4) 0.0011(3) 0.0056(4) -0.0013(4)
P3A 0.0365(5) 0.0269(4) 0.0220(4) 0.0027(3) 0.0103(4) 0.0099(4)
Y1A 0.02486(17) 0.02435(16) 0.01705(14) 0.00104(11) 0.00594(12) 0.00226(13)
Ru1A 0.02304(14) 0.01910(13) 0.01752(12) 0.00076(9) 0.00610(10) 0.00004(10)
C1B 0.0270(17) 0.0280(17) 0.0187(15) 0.0015(12) 0.0091(13) -0.0012(14)
C2B 0.0272(18) 0.0263(17) 0.0255(17) -0.0051(13) 0.0112(14) 0.0013(14)
C3B 0.0276(19) 0.053(2) 0.0293(18) -0.0049(16) 0.0114(15) -0.0070(16)
C4B 0.043(2) 0.089(3) 0.048(2) -0.010(2) 0.009(2) -0.034(2)
C5B 0.048(3) 0.102(4) 0.088(3) -0.025(3) 0.042(3) -0.013(3)
C6B 0.059(3) 0.093(4) 0.069(3) 0.031(3) 0.016(2) -0.031(3)
C7B 0.0339(19) 0.0241(16) 0.0161(14) -0.0023(12) 0.0032(14) 0.0067(14)
C8B 0.041(2) 0.038(2) 0.0284(17) -0.0023(15) 0.0117(16) 0.0101(16)
C9B 0.055(3) 0.050(2) 0.038(2) -0.0122(18) 0.0110(19) 0.023(2)
C10B 0.081(3) 0.033(2) 0.034(2) -0.0022(17) 0.003(2) 0.028(2)
C11B 0.089(3) 0.0231(19) 0.035(2) 0.0063(15) 0.017(2) 0.0103(19)
C12B 0.053(2) 0.0272(18) 0.0256(17) 0.0027(14) 0.0121(16) 0.0085(16)
C13B 0.0281(17) 0.0264(16) 0.0136(14) 0.0010(12) 0.0066(13) 0.0016(13)
C14B 0.044(2) 0.0288(18) 0.0226(16) 0.0040(13) 0.0059(15) -0.0002(15)
C15B 0.051(2) 0.040(2) 0.0271(18) -0.0089(16) -0.0019(17) -0.0072(18)
C16B 0.051(2) 0.050(2) 0.0170(16) -0.0003(15) -0.0008(16) 0.0028(19)
C17B 0.038(2) 0.043(2) 0.0219(16) 0.0119(15) 0.0075(15) 0.0077(16)
C18B 0.0281(18) 0.0272(17) 0.0229(16) -0.0004(13) 0.0072(14) 0.0005(14)
C19B 0.0214(17) 0.043(2) 0.0261(16) 0.0033(14) 0.0109(14) 0.0056(15)
C20B 0.0254(18) 0.0361(19) 0.0279(17) 0.0056(14) 0.0132(14) 0.0008(14)
C21B 0.0248(18) 0.0364(19) 0.0306(17) 0.0004(14) 0.0086(14) -0.0038(15)
C22B 0.0219(17) 0.0347(18) 0.0247(16) 0.0052(14) 0.0081(14) 0.0005(14)
C23B 0.0212(17) 0.0326(18) 0.0319(17) 0.0062(14) 0.0117(14) 0.0076(14)
C24B 0.045(2) 0.053(2) 0.0306(18) -0.0057(16) 0.0183(17) 0.0076(18)
C25B 0.046(2) 0.056(2) 0.041(2) 0.0193(18) 0.0219(18) -0.0038(19)
C26B 0.044(2) 0.041(2) 0.047(2) -0.0032(17) 0.0137(18) -0.0159(18)
C27B 0.0251(18) 0.056(2) 0.0248(17) 0.0053(15) 0.0016(14) 0.0014(16)
C28B 0.032(2) 0.037(2) 0.046(2) 0.0066(16) 0.0152(17) 0.0125(16)
C29B 0.0207(16) 0.0259(17) 0.0176(14) 0.0051(12) 0.0053(13) -0.0051(13)
C30B 0.0307(18) 0.0272(17) 0.0195(15) 0.0001(13) 0.0086(14) -0.0034(14)
C31B 0.0301(18) 0.0367(19) 0.0146(15) 0.0043(13) 0.0028(13) -0.0075(15)
C32B 0.0258(18) 0.0330(19) 0.0219(16) 0.0099(13) 0.0040(14) -0.0050(14)
C33B 0.0338(19) 0.0258(17) 0.0266(17) 0.0062(13) 0.0071(15) -0.0008(14)
C34B 0.0275(18) 0.0247(17) 0.0178(15) 0.0032(12) 0.0033(13) -0.0028(14)
C35B 0.036(2) 0.049(2) 0.0295(18) 0.0154(16) 0.0021(16) 0.0005(17)
C36B 0.0212(16) 0.0276(17) 0.0150(14) 0.0001(12) 0.0013(12) -0.0019(13)
C37B 0.0240(17) 0.0268(16) 0.0145(14) 0.0011(12) 0.0032(13) -0.0008(13)
C38B 0.039(2) 0.0258(17) 0.0214(16) 0.0040(13) 0.0100(15) 0.0024(15)
C39B 0.0323(19) 0.0318(18) 0.0264(17) 0.0002(14) 0.0106(15) 0.0040(15)
C40B 0.0333(19) 0.041(2) 0.0231(16) 0.0048(14) 0.0130(15) 0.0011(16)
C41B 0.0322(19) 0.0301(18) 0.0235(16) 0.0090(13) 0.0097(14) -0.0015(15)
C42B 0.061(3) 0.041(2) 0.046(2) 0.0027(17) 0.031(2) 0.0089(19)
C43B 0.070(6) 0.033(4) 0.068(6) 0.014(4) -0.006(5) -0.024(6)
C44B 0.070(6) 0.033(4) 0.068(6) 0.014(4) -0.006(5) -0.024(6)
C45B 0.047(6) 0.031(4) 0.033(3) -0.002(3) 0.004(3) 0.007(4)
C43C 0.051(5) 0.034(4) 0.057(5) 0.019(3) 0.005(4) -0.013(5)
C44C 0.051(5) 0.034(4) 0.057(5) 0.019(3) 0.005(4) -0.013(5)
C45C 0.033(6) 0.028(4) 0.020(3) -0.001(3) -0.003(3) -0.001(4)
C46B 0.059(6) 0.099(10) 0.030(4) -0.013(4) 0.014(4) 0.038(7)
C47B 0.059(6) 0.099(10) 0.030(4) -0.013(4) 0.014(4) 0.038(7)
C48B 0.047(6) 0.031(4) 0.033(3) -0.002(3) 0.004(3) 0.007(4)
C46C 0.048(5) 0.093(10) 0.036(5) -0.009(4) 0.017(4) 0.027(7)
C47C 0.048(5) 0.093(10) 0.036(5) -0.009(4) 0.017(4) 0.027(7)
C48C 0.033(6) 0.028(4) 0.020(3) -0.001(3) -0.003(3) -0.001(4)
C49B 0.035(2) 0.047(2) 0.0314(18) 0.0199(16) 0.0098(16) 0.0037(16)
C50B 0.0297(19) 0.0331(18) 0.0296(17) 0.0084(14) 0.0050(15) 0.0057(15)
C51B 0.0351(19) 0.0224(16) 0.0209(15) 0.0055(12) 0.0063(14) 0.0029(14)
C52B 0.038(2) 0.049(2) 0.044(2) -0.0090(17) -0.0012(18) -0.0052(18)
C53B 0.0217(18) 0.044(2) 0.047(2) 0.0163(17) 0.0020(16) -0.0025(16)
C54B 0.0279(18) 0.0303(17) 0.0255(16) 0.0071(13) 0.0093(14) -0.0020(14)
N1B 0.0231(14) 0.0346(15) 0.0228(14) 0.0005(11) 0.0056(11) 0.0043(12)
N2B 0.0267(14) 0.0253(14) 0.0146(12) 0.0036(10) 0.0052(11) 0.0021(11)
P1B 0.0239(4) 0.0203(4) 0.0143(4) 0.0019(3) 0.0052(3) 0.0018(3)
P2B 0.0408(5) 0.0295(5) 0.0197(4) -0.0008(3) -0.0009(4) 0.0091(4)
P3B 0.0255(4) 0.0235(4) 0.0173(4) 0.0036(3) 0.0062(3) 0.0002(3)
Y1B 0.02493(17) 0.02464(16) 0.01395(14) 0.00100(11) 0.00381(12) 0.00180(13)
Ru1B 0.02207(14) 0.02066(13) 0.01517(12) 0.00107(9) 0.00547(10) 0.00088(10)

loop_
_atom_type_symbol
_atom_type_description
_atom_type_scat_dispersion_real
_atom_type_scat_dispersion_imag
_atom_type_scat_source
C C 0.0033 0.0016 'International Tables Vol C Tables 4.2.6.8 and 6.1.1.4'
H H 0.0000 0.0000 'International Tables Vol C Tables 4.2.6.8 and 6.1.1.4'
N N 0.0061 0.0033 'International Tables Vol C Tables 4.2.6.8 and 6.1.1.4'
P P 0.1023 0.0942 'International Tables Vol C Tables 4.2.6.8 and 6.1.1.4'
Y Y -2.7962 3.5667 'International Tables Vol C Tables 4.2.6.8 and 6.1.1.4'
Ru Ru -1.2594 0.8363 'International Tables Vol C Tables 4.2.6.8 and 6.1.1.4'

loop_
_geom_angle_atom_site_label_1
_geom_angle_atom_site_label_2
_geom_angle_atom_site_label_3
_geom_angle
_geom_angle_site_symmetry_1
_geom_angle_site_symmetry_3
C2A C1A P1A 117.7(2) . .
N1A C2A C1A 122.3(3) . .
N1A C2A C3A 123.1(3) . .
C1A C2A C3A 114.5(3) . .
C5AB C3A C6AA 134.4(6) . .
C5AB C3A C4AA 76.2(6) . .
C6AA C3A C4AA 113.9(5) . .
C5AB C3A C2A 107.7(5) . .
C6AA C3A C2A 109.2(4) . .
C4AA C3A C2A 110.4(4) . .
C5AB C3A C4AB 109.1(6) . .
C6AA C3A C4AB 81.3(6) . .
C2A C3A C4AB 111.2(4) . .
C5AB C3A C6AB 111.6(6) . .
C4AA C3A C6AB 130.3(6) . .
C2A C3A C6AB 112.9(5) . .
C4AB C3A C6AB 104.3(6) . .
C6AA C3A C5AA 107.4(5) . .
C4AA C3A C5AA 105.2(5) . .
C2A C3A C5AA 110.6(4) . .
C4AB C3A C5AA 131.1(6) . .
C6AB C3A C5AA 81.3(5) . .
C12A C7A C8A 118.0(3) . .
C12A C7A P1A 122.1(2) . .
C8A C7A P1A 119.5(2) . .
C9A C8A C7A 120.6(3) . .
C10A C9A C8A 120.4(3) . .
C9A C10A C11A 119.7(3) . .
C10A C11A C12A 120.0(3) . .
C11A C12A C7A 121.2(3) . .
C14A C13A C18A 117.4(3) . .
C14A C13A P1A 120.3(2) . .
C18A C13A P1A 122.3(3) . .
C15A C14A C13A 121.1(3) . .
C16A C15A C14A 121.1(4) . .
C15A C16A C17A 119.6(3) . .
C16A C17A C18A 119.5(3) . .
C13A C18A C17A 121.4(4) . .
C20A C19A C23A 106.7(3) . .
C20A C19A C24A 126.5(3) . .
C23A C19A C24A 126.0(3) . .
C20A C19A Ru1A 71.52(17) . .
C23A C19A Ru1A 72.34(17) . .
C24A C19A Ru1A 129.4(2) . .
C21A C20A C19A 108.7(3) . .
C21A C20A C25A 125.3(3) . .
C19A C20A C25A 125.8(3) . .
C21A C20A Ru1A 72.76(19) . .
C19A C20A Ru1A 70.58(18) . .
C25A C20A Ru1A 127.0(2) . .
C20A C21A C22A 107.9(3) . .
C20A C21A C26A 124.3(3) . .
C22A C21A C26A 126.5(3) . .
C20A C21A Ru1A 70.08(19) . .
C22A C21A Ru1A 72.62(19) . .
C26A C21A Ru1A 132.8(2) . .
C23A C22A C21A 108.1(3) . .
C23A C22A C27A 124.9(3) . .
C21A C22A C27A 126.2(3) . .
C23A C22A Ru1A 70.13(17) . .
C21A C22A Ru1A 70.65(17) . .
C27A C22A Ru1A 133.0(2) . .
C22A C23A C19A 108.7(3) . .
C22A C23A C28A 125.8(3) . .
C19A C23A C28A 125.0(3) . .
C22A C23A Ru1A 73.22(16) . .
C19A C23A Ru1A 69.84(16) . .
C28A C23A Ru1A 129.5(2) . .
N2A C29A C30A 122.5(3) . .
N2A C29A C34A 119.9(2) . .
C30A C29A C34A 117.6(3) . .
C31A C30A C29A 121.1(3) . .
C30A C31A C32A 122.5(3) . .
C33A C32A C31A 116.5(3) . .
C33A C32A C35A 121.5(3) . .
C31A C32A C35A 122.0(3) . .
C32A C33A C34A 123.1(3) . .
C33A C34A C29A 119.1(3) . .
C33A C34A P2A 123.5(2) . .
C29A C34A P2A 117.4(2) . .
C41A C36A C37A 118.6(3) . .
C41A C36A N2A 122.1(3) . .
C37A C36A N2A 119.3(3) . .
C36A C37A C38A 119.1(3) . .
C36A C37A P3A 114.8(2) . .
C38A C37A P3A 126.1(2) . .
C39A C38A C37A 121.9(3) . .
C38A C39A C40A 118.1(3) . .
C38A C39A C42A 120.6(3) . .
C40A C39A C42A 121.2(3) . .
C41A C40A C39A 121.3(3) . .
C40A C41A C36A 120.8(3) . .
C43A C45A C44A 110.3(3) . .
C43A C45A P2A 109.0(2) . .
C44A C45A P2A 116.4(3) . .
C46A C48A C47A 111.3(4) . .
C46A C48A P2A 109.7(3) . .
C47A C48A P2A 109.4(3) . .
C49A C51A C50A 110.4(3) . .
C49A C51A P3A 110.7(3) . .
C50A C51A P3A 108.7(2) . .
C53A C54A C52A 114.3(3) . .
C53A C54A P3A 112.6(2) . .
C52A C54A P3A 114.0(3) . .
C2A N1A Y1A 138.3(2) . .
C29A N2A C36A 116.7(2) . .
C29A N2A Y1A 131.12(18) . .
C36A N2A Y1A 112.18(16) . .
C13A P1A C1A 97.84(14) . .
C13A P1A C7A 96.30(13) . .
C1A P1A C7A 102.13(14) . .
C13A P1A Ru1A 115.03(10) . .
C1A P1A Ru1A 122.06(10) . .
C7A P1A Ru1A 118.72(10) . .
C34A P2A C45A 104.68(15) . .
C34A P2A C48A 103.91(15) . .
C45A P2A C48A 106.44(18) . .
C34A P2A Y1A 99.79(9) . .
C45A P2A Y1A 118.29(11) . .
C48A P2A Y1A 121.12(12) . .
C37A P3A C51A 105.15(15) . .
C37A P3A C54A 102.01(15) . .
C51A P3A C54A 107.83(17) . .
C37A P3A Y1A 90.09(10) . .
C51A P3A Y1A 130.04(11) . .
C54A P3A Y1A 115.09(12) . .
N1A Y1A N2A 134.36(9) . .
N1A Y1A P3A 102.73(7) . .
N2A Y1A P3A 65.35(6) . .
N1A Y1A P2A 89.69(7) . .
N2A Y1A P2A 67.11(6) . .
P3A Y1A P2A 123.64(2) . .
N1A Y1A Ru1A 98.71(7) . .
N2A Y1A Ru1A 126.76(6) . .
P3A Y1A Ru1A 113.683(19) . .
P2A Y1A Ru1A 118.34(2) . .
C19A Ru1A C20A 37.89(12) . .
C19A Ru1A C23A 37.82(11) . .
C20A Ru1A C23A 62.36(11) . .
C19A Ru1A C21A 62.84(12) . .
C20A Ru1A C21A 37.16(11) . .
C23A Ru1A C21A 61.76(12) . .
C19A Ru1A P1A 166.71(8) . .
C20A Ru1A P1A 137.72(9) . .
C23A Ru1A P1A 130.96(8) . .
C21A Ru1A P1A 106.94(8) . .
C19A Ru1A C22A 62.42(11) . .
C20A Ru1A C22A 61.72(11) . .
C23A Ru1A C22A 36.65(11) . .
C21A Ru1A C22A 36.73(11) . .
P1A Ru1A C22A 104.29(8) . .
C19A Ru1A Y1A 108.27(8) . .
C20A Ru1A Y1A 119.07(8) . .
C23A Ru1A Y1A 128.91(8) . .
C21A Ru1A Y1A 151.97(8) . .
P1A Ru1A Y1A 84.71(2) . .
C22A Ru1A Y1A 165.11(8) . .
C2B C1B P1B 116.9(2) . .
N1B C2B C1B 122.9(3) . .
N1B C2B C3B 122.7(3) . .
C1B C2B C3B 114.3(2) . .
C5B C3B C6B 109.5(3) . .
C5B C3B C4B 109.3(3) . .
C6B C3B C4B 108.2(3) . .
C5B C3B C2B 107.8(3) . .
C6B C3B C2B 112.0(3) . .
C4B C3B C2B 109.9(3) . .
C8B C7B C12B 118.3(3) . .
C8B C7B P1B 123.0(2) . .
C12B C7B P1B 118.0(3) . .
C7B C8B C9B 121.4(3) . .
C10B C9B C8B 119.8(4) . .
C11B C10B C9B 119.9(3) . .
C10B C11B C12B 120.6(4) . .
C11B C12B C7B 119.8(3) . .
C18B C13B C14B 117.7(2) . .
C18B C13B P1B 121.5(2) . .
C14B C13B P1B 120.7(2) . .
C15B C14B C13B 120.8(3) . .
C16B C15B C14B 120.1(3) . .
C17B C16B C15B 120.0(3) . .
C16B C17B C18B 119.7(3) . .
C17B C18B C13B 121.6(3) . .
C20B C19B C23B 107.2(3) . .
C20B C19B C24B 126.4(3) . .
C23B C19B C24B 125.8(3) . .
C20B C19B Ru1B 71.35(18) . .
C23B C19B Ru1B 72.51(18) . .
C24B C19B Ru1B 127.7(2) . .
C21B C20B C19B 108.5(3) . .
C21B C20B C25B 125.5(3) . .
C19B C20B C25B 125.7(3) . .
C21B C20B Ru1B 73.13(17) . .
C19B C20B Ru1B 70.67(17) . .
C25B C20B Ru1B 127.1(2) . .
C20B C21B C22B 107.4(3) . .
C20B C21B C26B 124.6(3) . .
C22B C21B C26B 127.0(3) . .
C20B C21B Ru1B 69.83(16) . .
C22B C21B Ru1B 72.23(16) . .
C26B C21B Ru1B 132.0(2) . .
C23B C22B C21B 108.8(3) . .
C23B C22B C27B 125.2(3) . .
C21B C22B C27B 125.4(3) . .
C23B C22B Ru1B 70.50(17) . .
C21B C22B Ru1B 70.81(17) . .
C27B C22B Ru1B 131.9(2) . .
C22B C23B C19B 108.0(3) . .
C22B C23B C28B 125.6(3) . .
C19B C23B C28B 125.5(3) . .
C22B C23B Ru1B 73.12(18) . .
C19B C23B Ru1B 69.72(18) . .
C28B C23B Ru1B 131.1(2) . .
N2B C29B C34B 120.9(2) . .
N2B C29B C30B 122.5(3) . .
C34B C29B C30B 116.5(3) . .
C31B C30B C29B 121.3(3) . .
C32B C31B C30B 122.6(3) . .
C31B C32B C33B 116.7(3) . .
C31B C32B C35B 122.3(3) . .
C33B C32B C35B 121.1(3) . .
C32B C33B C34B 122.8(3) . .
C33B C34B C29B 120.0(3) . .
C33B C34B P2B 123.3(2) . .
C29B C34B P2B 116.7(2) . .
C41B C36B N2B 121.5(3) . .
C41B C36B C37B 117.5(3) . .
N2B C36B C37B 120.9(3) . .
C38B C37B C36B 119.2(3) . .
C38B C37B P3B 124.3(2) . .
C36B C37B P3B 116.4(2) . .
C39B C38B C37B 122.8(3) . .
C38B C39B C40B 116.9(3) . .
C38B C39B C42B 121.8(3) . .
C40B C39B C42B 121.3(3) . .
C41B C40B C39B 121.6(3) . .
C40B C41B C36B 122.1(3) . .
C44B C45B C43B 108.3(12) . .
C44B C45B P2B 116.0(9) . .
C43B C45B P2B 107.2(9) . .
C43C C45C C44C 112.8(13) . .
C43C C45C P2B 108.2(10) . .
C44C C45C P2B 116.2(8) . .
C47B C48B C46B 109.8(11) . .
C47B C48B P2B 112.6(8) . .
C46B C48B P2B 105.1(8) . .
C46C C48C C47C 111.1(12) . .
C46C C48C P2B 111.2(10) . .
C47C C48C P2B 109.6(7) . .
C50B C51B C49B 111.0(2) . .
C50B C51B P3B 109.94(19) . .
C49B C51B P3B 110.3(2) . .
C52B C54B C53B 111.8(3) . .
C52B C54B P3B 113.6(2) . .
C53B C54B P3B 112.3(2) . .
C2B N1B Y1B 137.3(2) . .
C29B N2B C36B 116.5(2) . .
C29B N2B Y1B 131.51(19) . .
C36B N2B Y1B 111.80(17) . .
C7B P1B C13B 96.81(13) . .
C7B P1B C1B 102.58(15) . .
C13B P1B C1B 96.59(13) . .
C7B P1B Ru1B 118.17(10) . .
C13B P1B Ru1B 115.11(10) . .
C1B P1B Ru1B 122.70(10) . .
C45B P2B C48B 90.9(9) . .
C45B P2B C34B 109.3(5) . .
C48B P2B C34B 106.9(4) . .
C45B P2B C48C 106.1(9) . .
C34B P2B C48C 100.3(4) . .
C48B P2B C45C 105.2(9) . .
C34B P2B C45C 101.1(4) . .
C48C P2B C45C 120.3(8) . .
C45B P2B Y1B 122.8(4) . .
C48B P2B Y1B 125.5(5) . .
C34B P2B Y1B 100.56(10) . .
C48C P2B Y1B 115.1(4) . .
C45C P2B Y1B 114.5(4) . .
C37B P3B C54B 106.74(13) . .
C37B P3B C51B 104.42(14) . .
C54B P3B C51B 102.71(13) . .
C37B P3B Y1B 89.58(9) . .
C54B P3B Y1B 121.41(11) . .
C51B P3B Y1B 127.53(9) . .
N1B Y1B N2B 131.36(9) . .
N1B Y1B P3B 100.61(7) . .
N2B Y1B P3B 67.75(6) . .
N1B Y1B P2B 89.06(7) . .
N2B Y1B P2B 67.34(6) . .
P3B Y1B P2B 127.21(2) . .
N1B Y1B Ru1B 98.06(6) . .
N2B Y1B Ru1B 130.31(6) . .
P3B Y1B Ru1B 113.558(19) . .
P2B Y1B Ru1B 116.185(19) . .
C19B Ru1B C20B 37.98(11) . .
C19B Ru1B C23B 37.78(11) . .
C20B Ru1B C23B 62.66(11) . .
C19B Ru1B C21B 62.64(12) . .
C20B Ru1B C21B 37.04(11) . .
C23B Ru1B C21B 61.95(12) . .
C19B Ru1B C22B 61.95(11) . .
C20B Ru1B C22B 61.70(11) . .
C23B Ru1B C22B 36.38(11) . .
C21B Ru1B C22B 36.96(11) . .
C19B Ru1B P1B 166.34(8) . .
C20B Ru1B P1B 136.94(8) . .
C23B Ru1B P1B 131.07(8) . .
C21B Ru1B P1B 106.45(9) . .
C22B Ru1B P1B 104.42(8) . .
C19B Ru1B Y1B 108.75(8) . .
C20B Ru1B Y1B 119.11(8) . .
C23B Ru1B Y1B 129.21(8) . .
C21B Ru1B Y1B 151.76(8) . .
C22B Ru1B Y1B 165.16(8) . .
P1B Ru1B Y1B 84.73(2) . .

loop_
_geom_bond_atom_site_label_1
_geom_bond_atom_site_label_2
_geom_bond_distance
_geom_bond_site_symmetry_2
C1A C2A 1.524(4) .
C1A P1A 1.850(3) .
C2A N1A 1.257(4) .
C2A C3A 1.542(5) .
C3A C5AB 1.490(11) .
C3A C6AA 1.518(10) .
C3A C4AA 1.534(9) .
C3A C4AB 1.543(11) .
C3A C6AB 1.569(11) .
C3A C5AA 1.589(9) .
C7A C12A 1.388(4) .
C7A C8A 1.388(4) .
C7A P1A 1.851(3) .
C8A C9A 1.387(4) .
C9A C10A 1.374(5) .
C10A C11A 1.375(5) .
C11A C12A 1.381(4) .
C13A C14A 1.385(5) .
C13A C18A 1.391(4) .
C13A P1A 1.847(3) .
C14A C15A 1.383(5) .
C15A C16A 1.366(6) .
C16A C17A 1.375(6) .
C17A C18A 1.403(5) .
C19A C20A 1.436(5) .
C19A C23A 1.440(4) .
C19A C24A 1.503(4) .
C19A Ru1A 2.205(3) .
C20A C21A 1.424(4) .
C20A C25A 1.503(4) .
C20A Ru1A 2.217(3) .
C21A C22A 1.427(4) .
C21A C26A 1.512(5) .
C21A Ru1A 2.252(3) .
C22A C23A 1.420(4) .
C22A C27A 1.498(4) .
C22A Ru1A 2.278(3) .
C23A C28A 1.502(4) .
C23A Ru1A 2.238(3) .
C29A N2A 1.399(3) .
C29A C30A 1.410(4) .
C29A C34A 1.412(4) .
C30A C31A 1.377(4) .
C31A C32A 1.390(4) .
C32A C33A 1.386(4) .
C32A C35A 1.508(4) .
C33A C34A 1.407(4) .
C34A P2A 1.819(3) .
C36A C41A 1.391(4) .
C36A C37A 1.404(4) .
C36A N2A 1.416(4) .
C37A C38A 1.405(4) .
C37A P3A 1.820(3) .
C38A C39A 1.377(5) .
C39A C40A 1.386(4) .
C39A C42A 1.518(4) .
C40A C41A 1.385(4) .
C43A C45A 1.517(5) .
C44A C45A 1.535(4) .
C45A P2A 1.843(4) .
C46A C48A 1.524(6) .
C47A C48A 1.538(5) .
C48A P2A 1.851(3) .
C49A C51A 1.523(5) .
C50A C51A 1.530(5) .
C51A P3A 1.849(3) .
C52A C54A 1.530(5) .
C53A C54A 1.503(5) .
C54A P3A 1.863(3) .
N1A Y1A 2.152(3) .
N2A Y1A 2.349(2) .
P1A Ru1A 2.2768(8) .
P2A Y1A 2.9534(8) .
P3A Y1A 2.9252(9) .
Y1A Ru1A 2.9671(4) .
C1B C2B 1.528(4) .
C1B P1B 1.858(3) .
C2B N1B 1.254(4) .
C2B C3B 1.552(4) .
C3B C5B 1.517(5) .
C3B C6B 1.521(5) .
C3B C4B 1.524(4) .
C7B C8B 1.371(4) .
C7B C12B 1.404(4) .
C7B P1B 1.851(3) .
C8B C9B 1.387(5) .
C9B C10B 1.374(5) .
C10B C11B 1.367(6) .
C11B C12B 1.390(5) .
C13B C18B 1.387(4) .
C13B C14B 1.396(4) .
C13B P1B 1.854(3) .
C14B C15B 1.385(4) .
C15B C16B 1.380(5) .
C16B C17B 1.376(4) .
C17B C18B 1.385(4) .
C19B C20B 1.438(4) .
C19B C23B 1.440(4) .
C19B C24B 1.509(4) .
C19B Ru1B 2.204(3) .
C20B C21B 1.420(4) .
C20B C25B 1.504(4) .
C20B Ru1B 2.214(3) .
C21B C22B 1.437(4) .
C21B C26B 1.507(4) .
C21B Ru1B 2.257(3) .
C22B C23B 1.410(4) .
C22B C27B 1.515(4) .
C22B Ru1B 2.276(3) .
C23B C28B 1.499(4) .
C23B Ru1B 2.242(3) .
C29B N2B 1.400(4) .
C29B C34B 1.405(4) .
C29B C30B 1.419(4) .
C30B C31B 1.377(4) .
C31B C32B 1.372(5) .
C32B C33B 1.389(4) .
C32B C35B 1.518(4) .
C33B C34B 1.398(4) .
C34B P2B 1.827(3) .
C36B C41B 1.402(4) .
C36B N2B 1.408(4) .
C36B C37B 1.416(4) .
C37B C38B 1.400(4) .
C37B P3B 1.829(3) .
C38B C39B 1.394(4) .
C39B C40B 1.399(4) .
C39B C42B 1.502(5) .
C40B C41B 1.371(5) .
C43B C45B 1.61(3) .
C44B C45B 1.492(17) .
C45B P2B 1.77(2) .
C43C C45C 1.45(3) .
C44C C45C 1.57(2) .
C45C P2B 1.956(18) .
C46B C48B 1.59(2) .
C47B C48B 1.455(18) .
C48B P2B 1.779(17) .
C46C C48C 1.48(3) .
C47C C48C 1.62(2) .
C48C P2B 1.913(18) .
C49B C51B 1.530(4) .
C50B C51B 1.523(4) .
C51B P3B 1.856(3) .
C52B C54B 1.521(4) .
C53B C54B 1.522(4) .
C54B P3B 1.849(3) .
N1B Y1B 2.144(3) .
N2B Y1B 2.349(2) .
P1B Ru1B 2.2765(8) .
P2B Y1B 2.9472(9) .
P3B Y1B 2.9323(8) .
Y1B Ru1B 2.9871(4) .

loop_
_platon_squeeze_void_nr
_platon_squeeze_void_average_x
_platon_squeeze_void_average_y
_platon_squeeze_void_average_z
_platon_squeeze_void_volume
_platon_squeeze_void_count_electrons
_platon_squeeze_void_content
1 0.000 -0.009 0.442 1607 339 ' '
